data_7220053
loop_
_publ_author_name
'Nowicka, Beata'
'Reczy\'nski, Mateusz'
'Rams, Micha\/l'
'Nitek, Wojciech'
'Kozie\/l, Marcin'
'Sieklucka, Barbara'

_publ_section_title
;
 Larger pores and higher Tc: {[Ni(cyclam)]3[W(CN)8]2&#x00B7;solv}n-- a new
 member of the largest family of pseudo-polymorphic isomers among
 octacyanometallate-based assemblies
;
_journal_issue 18
_journal_name_full CrystEngComm
_journal_page_first 3526
_journal_paper_doi 10.1039/C5CE00287G
_journal_volume 17
_journal_year 2015
_chemical_formula_moiety 'C48 H96 N28 Ni3 O10 W2'
_chemical_formula_sum 'C48 H96 N28 Ni3 O10 W2'
_chemical_formula_weight 1769.35
_chemical_name_systematic
'catena-(hexakis(?2-cyanido)-decacyanido-tris(1,4,8,11-tetraazacyclotetra  decane)-tri-nickel-di-tungsten solvate)'
_space_group_IT_number 12
_symmetry_cell_setting monoclinic
_symmetry_Int_Tables_number 12
_symmetry_space_group_name_Hall '-C 2y'
_symmetry_space_group_name_H-M 'C 1 2/m 1'
_atom_sites_solution_hydrogens mixed
_audit_creation_date 2015-03-18T11:27:58-00:00
_audit_creation_method 'WinGX routine CIF_UPDATE'
_audit_update_record
;
2015-03-19 deposited with the CCDC.
2015-04-01 downloaded from the CCDC.
;
_cell_angle_alpha 90
_cell_angle_beta 90.772(5)
_cell_angle_gamma 90
_cell_formula_units_Z 2
_cell_length_a 32.105(5)
_cell_length_b 15.068(5)
_cell_length_c 9.331(5)
_cell_measurement_reflns_used 17706
_cell_measurement_temperature 293(2)
_cell_measurement_theta_max 28.5855
_cell_measurement_theta_min 2.9808
_cell_volume 4514(3)
_computing_cell_refinement
;
        CrysAlisPro, Agilent Technologies,
        Version 1.171.35.15 (release 03-08-2011 CrysAlis171 .NET)
        (compiled Aug  3 2011,13:03:54)
;
_computing_data_collection
;
        CrysAlisPro, Agilent Technologies,
        Version 1.171.35.15 (release 03-08-2011 CrysAlis171 .NET)
        (compiled Aug  3 2011,13:03:54)
;
_computing_data_reduction
;
        CrysAlisPro, Agilent Technologies,
        Version 1.171.35.15 (release 03-08-2011 CrysAlis171 .NET)
        (compiled Aug  3 2011,13:03:54)
;
_computing_structure_refinement 'SHELXL-2012 (Sheldrick, 2012)'
_diffrn_ambient_temperature 293(2)
_diffrn_detector_area_resol_mean 10.3756
_diffrn_measured_fraction_theta_full 0.995
_diffrn_measured_fraction_theta_max 0.929
_diffrn_measurement_device_type 'SuperNova, Dual, Cu at zero, Atlas'
_diffrn_measurement_method '\w scans'
_diffrn_orient_matrix_UB_11 0.0200486
_diffrn_orient_matrix_UB_12 -0.0133589
_diffrn_orient_matrix_UB_13 -0.0226396
_diffrn_orient_matrix_UB_21 0.0055584
_diffrn_orient_matrix_UB_22 -0.0105605
_diffrn_orient_matrix_UB_23 0.0718193
_diffrn_orient_matrix_UB_31 -0.0074384
_diffrn_orient_matrix_UB_32 -0.0438864
_diffrn_orient_matrix_UB_33 -0.0104017
_diffrn_radiation_monochromator mirror
_diffrn_radiation_type MoK\a
_diffrn_radiation_wavelength 0.71069
_diffrn_reflns_av_R_equivalents 0.0343
_diffrn_reflns_av_unetI/netI 0.0694
_diffrn_reflns_Laue_measured_fraction_full 0.995
_diffrn_reflns_Laue_measured_fraction_max 0.929
_diffrn_reflns_limit_h_max 40
_diffrn_reflns_limit_h_min -43
_diffrn_reflns_limit_k_max 20
_diffrn_reflns_limit_k_min -20
_diffrn_reflns_limit_l_max 12
_diffrn_reflns_limit_l_min -12
_diffrn_reflns_number 31680
_diffrn_reflns_point_group_measured_fraction_full 0.995
_diffrn_reflns_point_group_measured_fraction_max 0.929
_diffrn_reflns_theta_full 25.24
_diffrn_reflns_theta_max 28.647
_diffrn_reflns_theta_min 3.179
_exptl_absorpt_coefficient_mu 3.208
_exptl_absorpt_correction_T_max 1
_exptl_absorpt_correction_T_min 0.6237
_exptl_absorpt_correction_type multi-scan
_exptl_absorpt_process_details
;
        CrysAlisPro, Agilent Technologies,
        Version 1.171.35.15 (release 03-08-2011 CrysAlis171 .NET)
        (compiled Aug  3 2011,13:03:54)
        Empirical absorption correction using spherical harmonics,
 implemented in SCALE3 ABSPACK scaling algorithm.
;
_exptl_crystal_colour red
_exptl_crystal_density_diffrn 1.302
_exptl_crystal_description plate
_exptl_crystal_F_000 1784
_exptl_crystal_size_max 0.37
_exptl_crystal_size_mid 0.21
_exptl_crystal_size_min 0.03
_platon_squeeze_details
;
;
_refine_diff_density_max 1.389
_refine_diff_density_min -0.521
_refine_diff_density_rms 0.101
_refine_ls_extinction_method none
_refine_ls_goodness_of_fit_ref 1.102
_refine_ls_hydrogen_treatment constr
_refine_ls_matrix_type full
_refine_ls_number_parameters 219
_refine_ls_number_reflns 5594
_refine_ls_number_restraints 0
_refine_ls_restrained_S_all 1.102
_refine_ls_R_factor_all 0.0354
_refine_ls_R_factor_gt 0.0307
_refine_ls_shift/su_max 0.001
_refine_ls_shift/su_mean 0
_refine_ls_structure_factor_coef Fsqd
_refine_ls_weighting_details
;
 w=1/[\s^2^(Fo^2^)+(0.0536P)^2^+3.5599P]
 where P=(Fo^2^+2Fc^2^)/3
;
_refine_ls_weighting_scheme calc
_refine_ls_wR_factor_gt 0.0866
_refine_ls_wR_factor_ref 0.0892
_reflns_number_gt 5043
_reflns_number_total 5594
_reflns_threshold_expression 'I > 2\s(I)'
_cod_data_source_file c5ce00287g2.cif
_cod_data_source_block bn_niwnic
_cod_depositor_comments 'Adding full bibliography for 7220053.cif.'
_cod_original_sg_symbol_H-M 'C 2/m'
_cod_database_code 7220053
_shelx_estimated_absorpt_t_min 0.383
_shelx_estimated_absorpt_t_max 0.91
_shelxl_version_number 2012-9

loop_
_symmetry_equiv_pos_as_xyz
'x, y, z'
'-x, y, -z'
'x+1/2, y+1/2, z'
'-x+1/2, y+1/2, -z'
'-x, -y, -z'
'x, -y, z'
'-x+1/2, -y+1/2, -z'
'x+1/2, -y+1/2, z'

loop_
_atom_site_label
_atom_site_type_symbol
_atom_site_fract_x
_atom_site_fract_y
_atom_site_fract_z
_atom_site_U_iso_or_equiv
_atom_site_adp_type
_atom_site_occupancy
_atom_site_calc_flag
W1 W 0.34833(2) 0.5 0.75138(2) 0.03225(7) Uani 1 d
Ni2 Ni 0.25 0.75 0.5 0.04003(14) Uani 1 d
Ni4 Ni 0.5 0.5 1 0.0414(2) Uani 1 d
C11 C 0.35335(11) 0.6178(3) 0.8827(4) 0.0473(8) Uani 1 d
N11 N 0.35760(13) 0.6803(3) 0.9513(5) 0.0723(11) Uani 1 d
C13 C 0.30529(10) 0.5887(2) 0.6421(3) 0.0373(7) Uani 1 d
N13 N 0.28370(10) 0.6401(2) 0.5909(3) 0.0471(7) Uani 1 d
C16 C 0.40915(16) 0.5 0.8517(6) 0.0512(12) Uani 1 d
N16 N 0.44110(15) 0.5 0.9054(6) 0.0682(14) Uani 1 d
C14 C 0.38501(11) 0.5862(3) 0.6175(4) 0.0502(9) Uani 1 d
N14 N 0.40484(13) 0.6316(3) 0.5515(5) 0.0811(13) Uani 1 d
C15 C 0.29399(16) 0.5 0.8869(5) 0.0450(11) Uani 1 d
N15 N 0.26554(17) 0.5 0.9596(6) 0.0685(14) Uani 1 d
N21 N 0.26084(13) 0.6981(3) 0.2990(4) 0.0687(11) Uani 1 d
H21 H 0.2771 0.6434 0.3142 0.103 Uiso 1 d
C22 C 0.2942(2) 0.7543(4) 0.2396(6) 0.095(2) Uani 1 d
H22A H 0.2824 0.8093 0.2034 0.114 Uiso 1 calc
H22B H 0.3073 0.7238 0.1605 0.114 Uiso 1 calc
C23 C 0.32624(18) 0.7743(4) 0.3539(8) 0.099(2) Uani 1 d
H23A H 0.3396 0.7199 0.3859 0.118 Uiso 1 calc
H23B H 0.3475 0.8135 0.3164 0.118 Uiso 1 calc
N24 N 0.30503(11) 0.8171(2) 0.4739(5) 0.0667(10) Uani 1 d
H24 H 0.2979 0.8813 0.4415 0.1 Uiso 1 d
C26 C 0.3068(3) 0.8667(4) 0.7299(9) 0.121(3) Uani 1 d
H26A H 0.3266 0.884 0.8043 0.145 Uiso 1 calc
H26B H 0.2934 0.9204 0.6956 0.145 Uiso 1 calc
C25 C 0.33135(17) 0.8275(4) 0.6065(8) 0.101(2) Uani 1 d
H25A H 0.3548 0.8658 0.5859 0.121 Uiso 1 calc
H25B H 0.3423 0.77 0.6347 0.121 Uiso 1 calc
C27 C 0.2244(2) 0.6874(4) 0.2052(6) 0.098(2) Uani 1 d
H27A H 0.2127 0.7454 0.1834 0.117 Uiso 1 calc
H27B H 0.2328 0.6605 0.1157 0.117 Uiso 1 calc
N31 N 0.5292(4) 0.5 0.8026(14) 0.220(9) Uani 1 d
N32 N 0.5 0.6343(10) 1 0.32(2) Uani 1 d
C34 C 0.5208(6) 0.577(2) 0.7149(15) 0.317(19) Uani 0.8333 d
C37 C 0.4933(11) 0.6851(9) 1.096(3) 0.324(18) Uani 0.8333 d
C36 C 0.5289(13) 0.616(2) 0.814(4) 0.36(2) Uani 0.8333 d
O1 O 0.29260(17) 0.5 1.2606(6) 0.0827(14) Uiso 1 d
C2 C 0.3370(3) 0.5 1.2595(9) 0.091(2) Uiso 1 d
O3 O 0.4551(2) 0.7929(6) 0.5131(8) 0.136(3) Uiso 0.75 d
O4 O 0.3020(4) 1 0.3017(15) 0.104(4) Uiso 0.5 d
O5 O 0.3247(5) 1 0.3610(16) 0.108(4) Uiso 0.5 d
O6 O 0.3906(3) 0.8546(6) 1.0167(10) 0.105(3) Uiso 0.5 d
O7 O 0.3327(4) 1 0.0724(14) 0.101(4) Uiso 0.5 d

loop_
_atom_site_aniso_label
_atom_site_aniso_U_11
_atom_site_aniso_U_22
_atom_site_aniso_U_33
_atom_site_aniso_U_23
_atom_site_aniso_U_13
_atom_site_aniso_U_12
W1 0.03112(11) 0.03016(10) 0.03520(11) 0 -0.00958(7) 0
Ni2 0.0462(3) 0.0346(3) 0.0392(3) 0.0020(2) -0.0063(2) 0.0084(2)
Ni4 0.0309(4) 0.0520(5) 0.0411(4) 0 -0.0108(3) 0
C11 0.0440(18) 0.0461(19) 0.051(2) -0.0084(17) -0.0089(15) -0.0016(15)
N11 0.075(2) 0.065(2) 0.076(3) -0.027(2) -0.013(2) 0.000(2)
C13 0.0402(16) 0.0336(15) 0.0380(16) -0.0001(13) -0.0085(13) 0.0016(13)
N13 0.0543(17) 0.0414(15) 0.0454(16) 0.0013(13) -0.0078(13) 0.0090(13)
C16 0.040(3) 0.047(3) 0.066(3) 0 -0.018(2) 0
N16 0.046(3) 0.074(4) 0.083(4) 0 -0.028(3) 0
C14 0.0432(18) 0.0449(19) 0.063(2) 0.0079(18) 0.0054(17) 0.0004(15)
N14 0.070(2) 0.068(3) 0.106(3) 0.025(2) 0.025(2) 0.002(2)
C15 0.046(3) 0.047(3) 0.042(3) 0 -0.004(2) 0
N15 0.063(3) 0.080(4) 0.063(3) 0 0.011(3) 0
N21 0.100(3) 0.061(2) 0.0455(18) -0.0041(17) -0.0117(18) 0.039(2)
C22 0.130(5) 0.092(4) 0.064(3) 0.029(3) 0.041(3) 0.050(4)
C23 0.077(3) 0.093(4) 0.127(5) 0.045(4) 0.037(4) 0.022(3)
N24 0.0484(18) 0.0440(19) 0.108(3) 0.015(2) -0.0030(19) 0.0059(15)
C26 0.146(6) 0.061(3) 0.153(7) -0.043(4) -0.098(6) 0.036(4)
C25 0.066(3) 0.064(3) 0.171(7) 0.012(4) -0.048(4) -0.008(3)
C27 0.157(6) 0.069(3) 0.066(3) -0.020(3) -0.046(4) 0.040(4)
N31 0.111(8) 0.44(3) 0.103(9) 0 -0.031(7) 0
N32 0.235(19) 0.072(7) 0.64(5) 0 -0.30(3) 0
C34 0.192(14) 0.63(5) 0.129(10) 0.21(2) -0.015(10) -0.13(2)
C37 0.54(5) 0.064(7) 0.37(4) -0.028(12) -0.06(4) 0.035(16)
C36 0.50(6) 0.23(3) 0.35(4) -0.09(3) -0.17(4) -0.01(3)

loop_
_atom_type_symbol
_atom_type_description
_atom_type_scat_dispersion_real
_atom_type_scat_dispersion_imag
_atom_type_scat_source
C C 0.0033 0.0016 'International Tables Vol C Tables 4.2.6.8 and 6.1.1.4'
H H 0 0 'International Tables Vol C Tables 4.2.6.8 and 6.1.1.4'
N N 0.0061 0.0033 'International Tables Vol C Tables 4.2.6.8 and 6.1.1.4'
Ni Ni 0.3393 1.1124 'International Tables Vol C Tables 4.2.6.8 and 6.1.1.4'
W W -0.849 6.8722 'International Tables Vol C Tables 4.2.6.8 and 6.1.1.4'
O O 0.0106 0.006 'International Tables Vol C Tables 4.2.6.8 and 6.1.1.4'

loop_
_geom_angle_atom_site_label_1
_geom_angle_atom_site_label_2
_geom_angle_atom_site_label_3
_geom_angle
_geom_angle_site_symmetry_1
_geom_angle_site_symmetry_3
C16 W1 C11 72.14(13) . 6_565
C16 W1 C11 72.14(13) . .
C11 W1 C11 110.4(2) 6_565 .
C16 W1 C14 75.73(17) . .
C11 W1 C14 141.61(14) 6_565 .
C11 W1 C14 78.31(16) . .
C16 W1 C14 75.73(17) . 6_565
C11 W1 C14 78.31(15) 6_565 6_565
C11 W1 C14 141.62(14) . 6_565
C14 W1 C14 73.8(2) . 6_565
C16 W1 C13 140.63(9) . 6_565
C11 W1 C13 78.62(13) 6_565 6_565
C11 W1 C13 144.59(13) . 6_565
C14 W1 C13 116.58(14) . 6_565
C14 W1 C13 72.95(13) 6_565 6_565
C16 W1 C13 140.63(9) . .
C11 W1 C13 144.59(13) 6_565 .
C11 W1 C13 78.62(13) . .
C14 W1 C13 72.95(13) . .
C14 W1 C13 116.59(14) 6_565 .
C13 W1 C13 76.13(17) 6_565 .
C16 W1 C15 118.6(2) . .
C11 W1 C15 73.96(12) 6_565 .
C11 W1 C15 73.96(12) . .
C14 W1 C15 141.79(11) . .
C14 W1 C15 141.79(11) 6_565 .
C13 W1 C15 76.19(14) 6_565 .
C13 W1 C15 76.18(14) . .
N24 Ni2 N24 180 7_566 .
N24 Ni2 N21 85.60(18) 7_566 7_566
N24 Ni2 N21 94.40(18) . 7_566
N24 Ni2 N21 94.40(18) 7_566 .
N24 Ni2 N21 85.60(18) . .
N21 Ni2 N21 180 7_566 .
N24 Ni2 N13 90.18(13) 7_566 .
N24 Ni2 N13 89.82(13) . .
N21 Ni2 N13 91.36(13) 7_566 .
N21 Ni2 N13 88.64(13) . .
N24 Ni2 N13 89.81(13) 7_566 7_566
N24 Ni2 N13 90.19(13) . 7_566
N21 Ni2 N13 88.64(13) 7_566 7_566
N21 Ni2 N13 91.36(13) . 7_566
N13 Ni2 N13 180 . 7_566
N32 Ni4 N32 180 5_667 .
N32 Ni4 N16 90 5_667 5_667
N32 Ni4 N16 90 . 5_667
N32 Ni4 N16 90 5_667 .
N32 Ni4 N16 90 . .
N16 Ni4 N16 180 5_667 .
N32 Ni4 N31 90 5_667 5_667
N32 Ni4 N31 90 . 5_667
N16 Ni4 N31 92.5(3) 5_667 5_667
N16 Ni4 N31 87.5(3) . 5_667
N32 Ni4 N31 90 5_667 .
N32 Ni4 N31 90 . .
N16 Ni4 N31 87.5(3) 5_667 .
N16 Ni4 N31 92.5(3) . .
N31 Ni4 N31 180 5_667 .
N11 C11 W1 177.4(4) . .
N13 C13 W1 175.1(3) . .
C13 N13 Ni2 171.9(3) . .
N16 C16 W1 179.6(6) . .
C16 N16 Ni4 179.0(6) . .
N14 C14 W1 177.9(4) . .
N15 C15 W1 179.3(5) . .
C27 N21 C22 114.7(5) . .
C27 N21 Ni2 116.2(3) . .
C22 N21 Ni2 104.8(3) . .
C27 N21 H21 114.4 . .
C22 N21 H21 98.5 . .
Ni2 N21 H21 106.3 . .
N21 C22 C23 110.0(4) . .
N21 C22 H22A 109.7 . .
C23 C22 H22A 109.7 . .
N21 C22 H22B 109.7 . .
C23 C22 H22B 109.7 . .
H22A C22 H22B 108.2 . .
N24 C23 C22 108.1(4) . .
N24 C23 H23A 110.1 . .
C22 C23 H23A 110.1 . .
N24 C23 H23B 110.1 . .
C22 C23 H23B 110.1 . .
H23A C23 H23B 108.4 . .
C23 N24 C25 114.5(5) . .
C23 N24 Ni2 106.4(4) . .
C25 N24 Ni2 115.5(4) . .
C23 N24 H24 106.8 . .
C25 N24 H24 105.2 . .
Ni2 N24 H24 107.9 . .
C27 C26 C25 118.1(5) 7_566 .
C27 C26 H26A 107.8 7_566 .
C25 C26 H26A 107.8 . .
C27 C26 H26B 107.8 7_566 .
C25 C26 H26B 107.8 . .
H26A C26 H26B 107.1 . .
N24 C25 C26 112.0(4) . .
N24 C25 H25A 109.2 . .
C26 C25 H25A 109.2 . .
N24 C25 H25B 109.2 . .
C26 C25 H25B 109.2 . .
H25A C25 H25B 107.9 . .
C26 C27 N21 111.6(5) 7_566 .
C26 C27 H27A 109.3 7_566 .
N21 C27 H27A 109.3 . .
C26 C27 H27B 109.3 7_566 .
N21 C27 H27B 109.3 . .
H27A C27 H27B 108 . .
C34 N31 C34 107(2) 6_565 .
C34 N31 C36 146.7(19) 6_565 .
C34 N31 C36 39.4(12) . .
C34 N31 C36 39.4(12) 6_565 6_565
C34 N31 C36 146.7(19) . 6_565
C36 N31 C36 173(3) . 6_565
C34 N31 Ni4 114.7(12) 6_565 .
C34 N31 Ni4 114.7(12) . .
C36 N31 Ni4 86.9(15) . .
C36 N31 Ni4 86.9(15) 6_565 .
C37 N32 C37 100(3) . 2_657
C37 N32 Ni4 129.8(13) . .
C37 N32 Ni4 129.8(13) 2_657 .
C36 C34 N31 85(2) . .
N32 C37 C36 94.0(17) . 2_657
N32 C37 C37 39.8(13) . 2_657
C36 C37 C37 131(2) 2_657 2_657
C34 C36 C37 135(4) . 2_657
C34 C36 N31 55(2) . .
C37 C36 N31 136(3) 2_657 .

loop_
_geom_bond_atom_site_label_1
_geom_bond_atom_site_label_2
_geom_bond_distance
_geom_bond_site_symmetry_2
W1 C16 2.154(5) .
W1 C11 2.161(4) 6_565
W1 C11 2.161(4) .
W1 C14 2.162(4) .
W1 C14 2.162(4) 6_565
W1 C13 2.167(3) 6_565
W1 C13 2.167(3) .
W1 C15 2.168(5) .
Ni2 N24 2.053(4) 7_566
Ni2 N24 2.053(4) .
Ni2 N21 2.066(4) 7_566
Ni2 N21 2.066(4) .
Ni2 N13 2.146(3) .
Ni2 N13 2.146(3) 7_566
Ni4 N32 2.024(15) 5_667
Ni4 N32 2.024(15) .
Ni4 N16 2.076(5) 5_667
Ni4 N16 2.076(5) .
Ni4 N31 2.078(14) 5_667
Ni4 N31 2.078(14) .
C11 N11 1.146(5) .
C13 N13 1.141(4) .
C16 N16 1.136(7) .
C14 N14 1.125(5) .
C15 N15 1.145(7) .
N21 C27 1.461(7) .
N21 C22 1.480(7) .
N21 H21 0.9856 .
C22 C23 1.502(9) .
C22 H22A 0.97 .
C22 H22B 0.97 .
C23 N24 1.468(7) .
C23 H23A 0.97 .
C23 H23B 0.97 .
N24 C25 1.497(7) .
N24 H24 1.0377 .
C26 C27 1.432(11) 7_566
C26 C25 1.523(10) .
C26 H26A 0.97 .
C26 H26B 0.97 .
C25 H25A 0.97 .
C25 H25B 0.97 .
C27 C26 1.432(11) 7_566
C27 H27A 0.97 .
C27 H27B 0.97 .
N31 C34 1.45(2) 6_565
N31 C34 1.45(2) .
N31 C36 1.75(3) .
N31 C36 1.75(3) 6_565
N32 C37 1.20(2) .
N32 C37 1.20(2) 2_657
C34 C36 1.12(3) .
C37 C36 1.52(4) 2_657
C37 C37 1.84(6) 2_657
C36 C37 1.52(4) 2_657
O1 C2 1.425(10) .
O4 O5 0.908(16) .

loop_
_geom_torsion_atom_site_label_1
_geom_torsion_atom_site_label_2
_geom_torsion_atom_site_label_3
_geom_torsion_atom_site_label_4
_geom_torsion
_geom_torsion_site_symmetry_1
_geom_torsion_site_symmetry_4
C27 N21 C22 C23 169.6(4) . .
Ni2 N21 C22 C23 41.0(5) . .
N21 C22 C23 N24 -57.1(6) . .
C22 C23 N24 C25 170.2(4) . .
C22 C23 N24 Ni2 41.4(5) . .
C23 N24 C25 C26 -176.3(5) . .
Ni2 N24 C25 C26 -52.1(6) . .
C27 C26 C25 N24 70.3(7) 7_566 .
C22 N21 C27 C26 -179.2(5) . 7_566
Ni2 N21 C27 C26 -56.6(5) . 7_566
C34 N31 C34 C36 178(2) 6_565 .
C36 N31 C34 C36 175(5) 6_565 .
Ni4 N31 C34 C36 49(3) . .
C37 N32 C37 C36 161(3) 2_657 2_657
Ni4 N32 C37 C36 -19(3) . 2_657
Ni4 N32 C37 C37 179.998(15) . 2_657
N31 C34 C36 C37 -123(5) . 2_657
C34 N31 C36 C34 -4(4) 6_565 .
Ni4 N31 C36 C34 -137(2) . .
C34 N31 C36 C37 118(4) 6_565 2_657
C34 N31 C36 C37 122(5) . 2_657
Ni4 N31 C36 C37 -15(3) . 2_657

loop_
_platon_squeeze_void_nr
_platon_squeeze_void_average_x
_platon_squeeze_void_average_y
_platon_squeeze_void_average_z
_platon_squeeze_void_volume
_platon_squeeze_void_count_electrons
_platon_squeeze_void_content
1 0.000 0.500 -0.014 406 41 ' '
2 0.500 0.000 -0.015 406 41 ' '
